data_8107595
loop_
_publ_author_name
'Zhang, Shaoliang'
'Wang, Yanlan'
'Li, Shanshan'

_publ_section_title
;
 The crystal structure of (4-hydroxybenzenesulfonate)-k1
 O-6,6&#x2032;-((1E,1&#x2032;E)-
 (ethane-1,2-diylbis(azaneylylidene))bis(methaneylylidene))
 bis(2-methoxyphenol)-\k2 N,N,\m 2 O,O,\k2 O, O)-(methanol)-cobalt(II)
 sodium(I), C25H27CoN2NaO9S
;
_journal_issue 5
_journal_name_full 'Zeitschrift f\"ur Kristallographie - New Crystal Structures'
_journal_page_first 899
_journal_page_last 901
_journal_paper_doi 10.1515/ncrs-2023-0264
_journal_volume 238
_journal_year 2023
_chemical_formula_sum 'C25 H27 Co N2 Na O9 S'
_chemical_formula_weight 613.46
_space_group_crystal_system monoclinic
_space_group_IT_number 14
_space_group_name_Hall '-P 2ybc'
_space_group_name_H-M_alt 'P 1 21/c 1'
_atom_sites_solution_hydrogens geom
_audit_creation_method SHELXL-2014
_cell_angle_alpha 90
_cell_angle_beta 91.530(2)
_cell_angle_gamma 90
_cell_formula_units_Z 4
_cell_length_a 12.8169(11)
_cell_length_b 7.9965(7)
_cell_length_c 25.597(2)
_cell_measurement_reflns_used 3535
_cell_measurement_temperature 298(2)
_cell_measurement_theta_max 27.294
_cell_measurement_theta_min 3.0045
_cell_volume 2622.5(4)
_computing_cell_refinement SMART[1]
_computing_data_collection SMART[1]
_computing_data_reduction SMART[1]
_computing_molecular_graphics 'SHELXL-2014 (Sheldrick, 2014)[2]'
_computing_publication_material 'SHELXL-2014 (Sheldrick, 2014)[2]'
_computing_structure_refinement 'SHELXL-2014 (Sheldrick, 2014)[2]'
_computing_structure_solution 'SHELXS-2014 (Sheldrick, 2014)[2]'
_diffrn_ambient_temperature 298(2)
_diffrn_measured_fraction_theta_full 0.976
_diffrn_measured_fraction_theta_max 0.998
_diffrn_measurement_device_type 'Bruker SMART APEX II CCD'
_diffrn_measurement_method 'phi and omega scans'
_diffrn_radiation_type MoK\a
_diffrn_radiation_wavelength 0.71073
_diffrn_reflns_av_R_equivalents 0.0497
_diffrn_reflns_av_unetI/netI 0.0605
_diffrn_reflns_Laue_measured_fraction_full 0.976
_diffrn_reflns_Laue_measured_fraction_max 0.998
_diffrn_reflns_limit_h_max 15
_diffrn_reflns_limit_h_min -13
_diffrn_reflns_limit_k_max 9
_diffrn_reflns_limit_k_min -9
_diffrn_reflns_limit_l_max 30
_diffrn_reflns_limit_l_min -25
_diffrn_reflns_number 12200
_diffrn_reflns_point_group_measured_fraction_full 0.976
_diffrn_reflns_point_group_measured_fraction_max 0.998
_diffrn_reflns_theta_full 25.242
_diffrn_reflns_theta_max 25.020
_diffrn_reflns_theta_min 2.219
_diffrn_source 'fine-focus sealed'
_exptl_absorpt_coefficient_mu 0.807
_exptl_absorpt_correction_type multi-scan
_exptl_absorpt_process_details sadabs
_exptl_crystal_colour orange
_exptl_crystal_density_diffrn 1.554
_exptl_crystal_description block
_exptl_crystal_F_000 1268
_exptl_crystal_size_max 0.390
_exptl_crystal_size_mid 0.260
_exptl_crystal_size_min 0.180
_exptl_transmission_factor_max 0.865
_exptl_transmission_factor_min 0.777
_refine_diff_density_max 0.541
_refine_diff_density_min -0.383
_refine_diff_density_rms 0.072
_refine_ls_extinction_coef .
_refine_ls_extinction_method none
_refine_ls_goodness_of_fit_ref 1.114
_refine_ls_hydrogen_treatment constr
_refine_ls_matrix_type full
_refine_ls_number_parameters 355
_refine_ls_number_reflns 4625
_refine_ls_number_restraints 18
_refine_ls_restrained_S_all 1.136
_refine_ls_R_factor_all 0.0958
_refine_ls_R_factor_gt 0.0611
_refine_ls_shift/su_max 0.000
_refine_ls_shift/su_mean 0.000
_refine_ls_structure_factor_coef Fsqd
_refine_ls_weighting_details 'w=1/[\s^2^(Fo^2^)+(0.0636P)^2^+2.6381P] where P=(Fo^2^+2Fc^2^)/3'
_refine_ls_weighting_scheme calc
_refine_ls_wR_factor_gt 0.1462
_refine_ls_wR_factor_ref 0.1596
_reflns_Friedel_coverage 0.000
_reflns_Friedel_fraction_full .
_reflns_Friedel_fraction_max .
_reflns_number_gt 3106
_reflns_number_total 4625
_reflns_threshold_expression 'I > 2\s(I)'
_cod_data_source_file suppl_j_ncrs-2023-0264_suppl_001.cif
_cod_data_source_block g
_cod_original_sg_symbol_H-M 'P 21/c'
_cod_database_code 8107595
_shelx_space_group_comment
;
The symmetry employed for this shelxl refinement is uniquely defined
by the following loop, which should always be used as a source of
symmetry information in preference to the above space-group names.
They are only intended as comments.
;
_shelx_estimated_absorpt_t_min 0.744
_shelx_estimated_absorpt_t_max 0.868
_shelxl_version_number 2014-3
_publcif_funding_html
;
;

loop_
_space_group_symop_operation_xyz
'x, y, z'
'-x, y+1/2, -z+1/2'
'-x, -y, -z'
'x, -y-1/2, z-1/2'

loop_
_atom_site_label
_atom_site_type_symbol
_atom_site_fract_x
_atom_site_fract_y
_atom_site_fract_z
_atom_site_U_iso_or_equiv
_atom_site_adp_type
_atom_site_occupancy
_atom_site_site_symmetry_order
_atom_site_calc_flag
_atom_site_refinement_flags_posn
_atom_site_refinement_flags_adp
_atom_site_refinement_flags_occupancy
_atom_site_disorder_assembly
_atom_site_disorder_group
Co1 Co 0.48163(5) 0.16901(8) 0.45260(3) 0.0435(2) Uani 1 1 d . . . . .
S1 S 0.86373(11) 0.57559(16) 0.37347(5) 0.0533(4) Uani 1 1 d . . . . .
Na1 Na 0.72970(14) 0.2508(3) 0.41758(7) 0.0525(5) Uani 1 1 d . . . . .
O1 O 0.5672(2) 0.1240(4) 0.39909(13) 0.0490(9) Uani 1 1 d . . . . .
O2 O 0.5979(3) 0.2658(4) 0.48073(12) 0.0523(9) Uani 1 1 d . . . . .
O3 O 0.7098(3) 0.1142(5) 0.33201(14) 0.0645(11) Uani 1 1 d . . . . .
O4 O 0.7811(3) 0.3631(6) 0.50647(16) 0.0792(12) Uani 1 1 d . . . . .
O5 O 0.7636(4) 0.5015(6) 0.37822(18) 0.1002(16) Uani 1 1 d . . . . .
O6 O 0.8777(4) 0.7151(5) 0.40655(15) 0.0911(15) Uani 1 1 d . . . . .
O7 O 0.9458(4) 0.4572(6) 0.38135(15) 0.1039(18) Uani 1 1 d . . . . .
O8 O 0.8919(3) 0.8118(6) 0.15852(15) 0.0835(13) Uani 1 1 d . . . . .
H8 H 0.9457 0.8647 0.1540 0.125 Uiso 1 1 calc R U . . .
O9 O 0.8703(3) 0.0519(5) 0.42447(18) 0.0824(13) Uani 1 1 d . . . . .
H9 H 0.8555 -0.0465 0.4191 0.124 Uiso 1 1 calc R U . . .
N1 N 0.3693(3) 0.0616(6) 0.4236(2) 0.0596(13) Uani 1 1 d . . . . .
N2 N 0.3979(4) 0.2204(6) 0.5066(2) 0.0689(15) Uani 1 1 d . . . . .
C1 C 0.5437(4) 0.0431(6) 0.35637(19) 0.0424(11) Uani 1 1 d . . . . .
C2 C 0.6201(4) 0.0325(6) 0.31839(19) 0.0495(13) Uani 1 1 d . . . . .
C3 C 0.6032(6) -0.0533(8) 0.2734(2) 0.0732(18) Uani 1 1 d . . . . .
H3 H 0.6555 -0.0594 0.2490 0.088 Uiso 1 1 calc R U . . .
C4 C 0.5100(7) -0.1311(9) 0.2636(3) 0.095(2) Uani 1 1 d . . . . .
H4 H 0.4990 -0.1906 0.2327 0.114 Uiso 1 1 calc R U . . .
C5 C 0.4347(6) -0.1215(8) 0.2985(3) 0.080(2) Uani 1 1 d . . . . .
H5 H 0.3713 -0.1743 0.2914 0.096 Uiso 1 1 calc R U . . .
C6 C 0.4489(4) -0.0337(7) 0.3455(2) 0.0536(14) Uani 1 1 d . . . . .
C7 C 0.3669(4) -0.0220(8) 0.3808(3) 0.0672(17) Uani 1 1 d . . . . .
H7 H 0.3057 -0.0797 0.3724 0.081 Uiso 1 1 calc R U . . .
C8 C 0.2751(5) 0.0750(12) 0.4537(4) 0.113(3) Uani 1 1 d . . . . .
H8A H 0.2231 0.1387 0.4340 0.135 Uiso 1 1 calc R U . . .
H8B H 0.2471 -0.0359 0.4596 0.135 Uiso 1 1 calc R U . . .
C9 C 0.2946(6) 0.1532(12) 0.5021(4) 0.134(4) Uani 1 1 d . . . . .
H9A H 0.2848 0.0727 0.5299 0.161 Uiso 1 1 calc R U . . .
H9B H 0.2445 0.2428 0.5064 0.161 Uiso 1 1 calc R U . . .
C10 C 0.4248(7) 0.3031(8) 0.5473(3) 0.084(2) Uani 1 1 d . . . . .
H10 H 0.3729 0.3244 0.5712 0.101 Uiso 1 1 calc R U . . .
C11 C 0.5249(6) 0.3653(7) 0.5599(2) 0.0723(19) Uani 1 1 d . . . . .
C12 C 0.6080(5) 0.3395(6) 0.5261(2) 0.0585(15) Uani 1 1 d . . . . .
C13 C 0.7070(6) 0.3927(7) 0.5420(2) 0.0726(18) Uani 1 1 d . . . . .
C14 C 0.7230(8) 0.4697(9) 0.5898(3) 0.103(3) Uani 1 1 d . . . . .
H14 H 0.7893 0.5039 0.6008 0.124 Uiso 1 1 calc R U . . .
C15 C 0.6378(9) 0.4950(11) 0.6210(3) 0.112(3) Uani 1 1 d . U . . .
H15 H 0.6482 0.5478 0.6531 0.134 Uiso 1 1 calc R U . . .
C16 C 0.5415(8) 0.4467(9) 0.6070(3) 0.097(2) Uani 1 1 d . U . . .
H16 H 0.4859 0.4677 0.6287 0.117 Uiso 1 1 calc R U . . .
C17 C 0.7917(4) 0.1146(8) 0.2969(2) 0.0762(18) Uani 1 1 d . . . . .
H17A H 0.8137 0.0018 0.2906 0.114 Uiso 1 1 calc R U . . .
H17B H 0.8493 0.1776 0.3115 0.114 Uiso 1 1 calc R U . . .
H17C H 0.7685 0.1648 0.2646 0.114 Uiso 1 1 calc R U . . .
C18 C 0.8843(6) 0.4123(11) 0.5189(3) 0.115(3) Uani 1 1 d . . . . .
H18A H 0.8866 0.5312 0.5242 0.173 Uiso 1 1 calc R U . . .
H18B H 0.9287 0.3827 0.4908 0.173 Uiso 1 1 calc R U . . .
H18C H 0.9079 0.3567 0.5503 0.173 Uiso 1 1 calc R U . . .
C19 C 0.8727(4) 0.6454(5) 0.30939(18) 0.0424(11) Uani 1 1 d . . . . .
C20 C 0.7944(4) 0.6157(7) 0.2730(2) 0.0549(14) Uani 1 1 d . . . . .
H20 H 0.7350 0.5575 0.2825 0.066 Uiso 1 1 calc R U . . .
C21 C 0.8032(4) 0.6717(7) 0.2227(2) 0.0637(15) Uani 1 1 d . . . . .
H21 H 0.7500 0.6509 0.1981 0.076 Uiso 1 1 calc R U . . .
C22 C 0.8901(4) 0.7581(7) 0.20851(19) 0.0530(13) Uani 1 1 d . . . . .
C23 C 0.9675(4) 0.7911(6) 0.2448(2) 0.0509(13) Uani 1 1 d . . . . .
H23 H 1.0260 0.8520 0.2355 0.061 Uiso 1 1 calc R U . . .
C24 C 0.9586(4) 0.7344(6) 0.29456(19) 0.0480(12) Uani 1 1 d . . . . .
H24 H 1.0118 0.7564 0.3190 0.058 Uiso 1 1 calc R U . . .
C25 C 0.9771(6) 0.0700(10) 0.4267(4) 0.123(3) Uani 1 1 d . U . . .
H25A H 0.9948 0.1756 0.4424 0.185 Uiso 1 1 calc R U . . .
H25B H 1.0036 0.0658 0.3920 0.185 Uiso 1 1 calc R U . . .
H25C H 1.0075 -0.0188 0.4473 0.185 Uiso 1 1 calc R U . . .

loop_
_atom_site_aniso_label
_atom_site_aniso_U_11
_atom_site_aniso_U_22
_atom_site_aniso_U_33
_atom_site_aniso_U_23
_atom_site_aniso_U_13
_atom_site_aniso_U_12
Co1 0.0400(4) 0.0396(4) 0.0517(4) 0.0078(3) 0.0195(3) 0.0031(3)
S1 0.0754(10) 0.0396(7) 0.0456(8) 0.0002(6) 0.0173(7) -0.0012(7)
Na1 0.0525(12) 0.0523(12) 0.0529(12) 0.0016(10) 0.0077(9) -0.0083(10)
O1 0.0403(18) 0.058(2) 0.049(2) -0.0100(17) 0.0084(15) -0.0023(16)
O2 0.062(2) 0.055(2) 0.041(2) -0.0045(17) 0.0161(16) -0.0067(18)
O3 0.057(2) 0.081(3) 0.056(2) -0.018(2) 0.0229(18) -0.005(2)
O4 0.084(3) 0.089(3) 0.065(3) -0.012(2) -0.011(2) -0.033(3)
O5 0.102(3) 0.117(4) 0.082(3) 0.030(3) 0.013(3) -0.058(3)
O6 0.174(5) 0.050(2) 0.050(2) -0.009(2) 0.031(3) -0.011(3)
O7 0.148(4) 0.116(4) 0.049(3) 0.011(3) 0.017(3) 0.079(4)
O8 0.086(3) 0.111(4) 0.054(2) 0.019(2) 0.009(2) -0.011(3)
O9 0.065(3) 0.054(2) 0.129(4) 0.003(2) 0.010(2) -0.001(2)
N1 0.033(2) 0.056(3) 0.090(4) 0.024(3) 0.016(2) 0.004(2)
N2 0.074(3) 0.049(3) 0.085(4) 0.017(3) 0.043(3) 0.014(3)
C1 0.050(3) 0.035(3) 0.042(3) 0.001(2) -0.005(2) -0.001(2)
C2 0.057(3) 0.050(3) 0.041(3) 0.001(2) 0.001(2) 0.004(3)
C3 0.106(5) 0.062(4) 0.051(4) -0.008(3) -0.003(3) 0.008(4)
C4 0.143(7) 0.074(5) 0.066(5) -0.022(4) -0.021(5) -0.014(5)
C5 0.092(5) 0.062(4) 0.083(5) -0.004(4) -0.036(4) -0.025(4)
C6 0.052(3) 0.045(3) 0.063(4) 0.013(3) -0.010(3) -0.005(3)
C7 0.049(3) 0.056(4) 0.096(5) 0.023(4) -0.012(3) -0.012(3)
C8 0.050(4) 0.137(8) 0.152(8) 0.007(7) 0.037(5) -0.007(4)
C9 0.079(5) 0.136(8) 0.192(10) -0.005(7) 0.086(6) -0.018(5)
C10 0.126(6) 0.049(4) 0.080(5) 0.023(4) 0.065(5) 0.026(4)
C11 0.137(6) 0.041(3) 0.040(3) 0.002(3) 0.032(4) 0.011(4)
C12 0.103(5) 0.036(3) 0.038(3) 0.001(2) 0.013(3) 0.005(3)
C13 0.127(6) 0.051(4) 0.040(3) 0.003(3) -0.006(4) -0.019(4)
C14 0.184(8) 0.068(5) 0.056(4) 0.002(4) -0.020(5) -0.027(5)
C15 0.187(7) 0.094(5) 0.055(4) -0.010(4) 0.011(5) -0.006(6)
C16 0.164(7) 0.069(4) 0.062(4) 0.000(3) 0.036(4) 0.017(5)
C17 0.069(4) 0.094(5) 0.066(4) 0.002(4) 0.029(3) 0.008(4)
C18 0.094(6) 0.124(7) 0.125(7) -0.020(6) -0.038(5) -0.035(5)
C19 0.054(3) 0.028(2) 0.045(3) -0.004(2) 0.010(2) 0.002(2)
C20 0.052(3) 0.055(3) 0.059(4) -0.004(3) 0.014(3) -0.011(3)
C21 0.063(4) 0.074(4) 0.054(3) -0.009(3) 0.001(3) -0.009(3)
C22 0.062(3) 0.058(3) 0.039(3) 0.006(3) 0.012(3) 0.005(3)
C23 0.049(3) 0.049(3) 0.056(3) 0.003(3) 0.017(3) 0.002(2)
C24 0.047(3) 0.047(3) 0.049(3) 0.004(2) 0.007(2) 0.000(2)
C25 0.078(5) 0.084(6) 0.207(9) 0.013(6) -0.009(5) -0.002(4)

loop_
_atom_type_symbol
_atom_type_description
_atom_type_scat_dispersion_real
_atom_type_scat_dispersion_imag
_atom_type_scat_source
C C 0.0033 0.0016 'International Tables Vol C Tables 4.2.6.8 and 6.1.1.4'
H H 0.0000 0.0000 'International Tables Vol C Tables 4.2.6.8 and 6.1.1.4'
N N 0.0061 0.0033 'International Tables Vol C Tables 4.2.6.8 and 6.1.1.4'
O O 0.0106 0.0060 'International Tables Vol C Tables 4.2.6.8 and 6.1.1.4'
S S 0.1246 0.1234 'International Tables Vol C Tables 4.2.6.8 and 6.1.1.4'
Na Na 0.0362 0.0249 'International Tables Vol C Tables 4.2.6.8 and 6.1.1.4'
Co Co 0.3494 0.9721 'International Tables Vol C Tables 4.2.6.8 and 6.1.1.4'

loop_
_geom_angle_atom_site_label_1
_geom_angle_atom_site_label_2
_geom_angle_atom_site_label_3
_geom_angle
_geom_angle_site_symmetry_1
_geom_angle_site_symmetry_3
N2 Co1 O1 178.2(2) . .
N2 Co1 O2 95.6(2) . .
O1 Co1 O2 82.93(14) . .
N2 Co1 N1 86.6(2) . .
O1 Co1 N1 94.93(19) . .
O2 Co1 N1 176.79(18) . .
O6 S1 O5 112.2(3) . .
O6 S1 O7 111.1(3) . .
O5 S1 O7 112.1(3) . .
O6 S1 C19 107.6(2) . .
O5 S1 C19 107.3(3) . .
O7 S1 C19 106.2(2) . .
O5 Na1 O1 117.76(17) . .
O5 Na1 O2 113.72(18) . .
O1 Na1 O2 61.07(12) . .
O5 Na1 O9 117.41(17) . .
O1 Na1 O9 112.78(15) . .
O2 Na1 O9 121.94(16) . .
O5 Na1 O3 90.77(17) . .
O1 Na1 O3 63.81(12) . .
O2 Na1 O3 124.87(14) . .
O9 Na1 O3 80.26(16) . .
O5 Na1 O4 92.13(17) . .
O1 Na1 O4 122.98(14) . .
O2 Na1 O4 62.61(14) . .
O9 Na1 O4 89.56(17) . .
O3 Na1 O4 169.62(17) . .
C1 O1 Co1 127.1(3) . .
C1 O1 Na1 124.6(3) . .
Co1 O1 Na1 108.22(16) . .
C12 O2 Co1 127.4(4) . .
C12 O2 Na1 125.0(4) . .
Co1 O2 Na1 107.51(15) . .
C2 O3 C17 118.7(4) . .
C2 O3 Na1 120.6(3) . .
C17 O3 Na1 120.6(4) . .
C13 O4 C18 118.0(5) . .
C13 O4 Na1 119.9(4) . .
C18 O4 Na1 121.7(4) . .
S1 O5 Na1 125.7(3) . .
C25 O9 Na1 132.5(4) . .
C7 N1 C8 119.3(6) . .
C7 N1 Co1 126.6(4) . .
C8 N1 Co1 114.0(5) . .
C10 N2 C9 119.4(6) . .
C10 N2 Co1 125.9(5) . .
C9 N2 Co1 114.6(6) . .
O1 C1 C6 125.0(5) . .
O1 C1 C2 117.6(4) . .
C6 C1 C2 117.5(5) . .
O3 C2 C3 125.3(5) . .
O3 C2 C1 113.3(4) . .
C3 C2 C1 121.4(5) . .
C2 C3 C4 120.6(6) . .
C5 C4 C3 119.8(6) . .
C4 C5 C6 121.6(6) . .
C1 C6 C5 119.2(5) . .
C1 C6 C7 120.6(5) . .
C5 C6 C7 120.1(6) . .
N1 C7 C6 125.5(5) . .
C9 C8 N1 111.7(7) . .
C8 C9 N2 112.4(6) . .
N2 C10 C11 126.6(5) . .
C16 C11 C12 120.3(8) . .
C16 C11 C10 119.0(7) . .
C12 C11 C10 120.6(6) . .
O2 C12 C11 123.7(6) . .
O2 C12 C13 117.9(5) . .
C11 C12 C13 118.5(6) . .
O4 C13 C14 125.7(7) . .
O4 C13 C12 113.7(5) . .
C14 C13 C12 120.6(7) . .
C13 C14 C15 118.4(8) . .
C16 C15 C14 122.8(8) . .
C15 C16 C11 119.4(8) . .
C20 C19 C24 118.7(5) . .
C20 C19 S1 121.2(4) . .
C24 C19 S1 120.1(4) . .
C21 C20 C19 120.3(5) . .
C20 C21 C22 120.1(5) . .
O8 C22 C23 123.5(5) . .
O8 C22 C21 116.5(5) . .
C23 C22 C21 120.0(5) . .
C24 C23 C22 119.7(5) . .
C23 C24 C19 121.3(5) . .

loop_
_geom_bond_atom_site_label_1
_geom_bond_atom_site_label_2
_geom_bond_distance
_geom_bond_site_symmetry_2
Co1 N2 1.819(5) .
Co1 O1 1.814(3) .
Co1 O2 1.811(4) .
Co1 N1 1.818(5) .
S1 O6 1.409(4) .
S1 O5 1.422(4) .
S1 O7 1.426(4) .
S1 C19 1.739(5) .
Na1 O5 2.291(5) .
Na1 O1 2.352(4) .
Na1 O2 2.372(3) .
Na1 O9 2.407(4) .
Na1 O3 2.455(4) .
Na1 O4 2.517(4) .
O1 C1 1.299(5) .
O2 C12 1.306(6) .
O3 C2 1.359(6) .
O3 C17 1.399(6) .
O4 C13 1.353(7) .
O4 C18 1.408(7) .
O8 C22 1.351(6) .
O9 C25 1.376(7) .
N1 C7 1.282(8) .
N1 C8 1.455(8) .
N2 C10 1.274(9) .
N2 C9 1.431(9) .
C1 C6 1.383(7) .
C1 C2 1.401(7) .
C2 C3 1.353(7) .
C3 C4 1.364(9) .
C4 C5 1.333(10) .
C5 C6 1.402(8) .
C6 C7 1.407(8) .
C8 C9 1.403(11) .
C10 C11 1.405(10) .
C11 C16 1.381(9) .
C11 C12 1.406(8) .
C12 C13 1.389(9) .
C13 C14 1.380(9) .
C14 C15 1.385(11) .
C15 C16 1.333(10) .
C19 C20 1.372(7) .
C19 C24 1.373(6) .
C20 C21 1.372(7) .
C21 C22 1.368(7) .
C22 C23 1.366(7) .
C23 C24 1.360(7) .
